data_2240116
loop_
_publ_author_name
'Li, Yaping'
'Sun, Dajun'
'Ming, Julia'
'Han, Liying'
'Su, Guanfang'

_publ_section_title
;
 Crystal structure of
 poly[[\m~3~-4,4'-(4,4'-bipyridine-2,6-diyl)dibenzoato]{\m~2~-4-[6-(4-carboxyphenyl)-4,4'-bipyridin-4'-ium-2-yl]benzoato}manganese(II)]
 hemihydrate]
;
_journal_issue 11
_journal_name_full 'Acta Crystallographica Section E'
_journal_page_first m374
_journal_page_last m375
_journal_paper_doi 10.1107/S160053681402279X
_journal_volume 70
_journal_year 2014
_chemical_formula_iupac '[Mn (C24 H14 N2 O4) (C24 H16 N2 O4)], 0.5H2 O'
_chemical_formula_moiety '2(C48 H30 Mn N4 O8), H2 O'
_chemical_formula_sum 'C96 H62 Mn2 N8 O17'
_chemical_formula_weight 1709.42
_chemical_name_systematic
'Poly[[\m~3~-4,4'-(4,4'-bipyridine-2,6-diyl)dibenzoato]{\m~2~-4-[6-(4-carboxyphenyl)-4,4'-bipyridin-4'-ium-2-yl]benzoato}manganese(II)] hemihydrate]'
_space_group_IT_number 15
_symmetry_cell_setting monoclinic
_symmetry_space_group_name_Hall '-C 2yc'
_symmetry_space_group_name_H-M 'C 1 2/c 1'
_atom_sites_solution_hydrogens geom
_atom_sites_solution_primary direct
_atom_sites_solution_secondary difmap
_audit_creation_method SHELXL-97
_cell_angle_alpha 90.00
_cell_angle_beta 108.6960(10)
_cell_angle_gamma 90.00
_cell_formula_units_Z 4
_cell_length_a 26.6396(13)
_cell_length_b 12.9853(6)
_cell_length_c 23.2326(11)
_cell_measurement_reflns_used 7485
_cell_measurement_temperature 173(2)
_cell_measurement_theta_max 25.35
_cell_measurement_theta_min 2.20
_cell_volume 7612.6(6)
_computing_cell_refinement
;
SAINT (Bruker, 2002)
;
_computing_data_collection
;
APEX2 (Bruker, 2002)
;
_computing_data_reduction
;
SAINT (Bruker, 2002)
;
_computing_molecular_graphics
;
XP in SHELXTL (Sheldrick, 2008) and DIAMOND (Brandenburg, 1999)
;
_computing_publication_material
;
SHELXTL (Sheldrick, 2008) and publCIF (Westrip, 2010)
;
_computing_structure_refinement
;
SHELXL97 (Sheldrick, 2008)
;
_computing_structure_solution
;
SHELXS97 (Sheldrick, 2008)
;
_diffrn_ambient_temperature 173(2)
_diffrn_measured_fraction_theta_full 0.999
_diffrn_measured_fraction_theta_max 0.999
_diffrn_measurement_device_type 'Bruker APEXII CCD'
_diffrn_measurement_method '\f and \w scans'
_diffrn_radiation_monochromator graphite
_diffrn_radiation_source 'fine-focus sealed tube'
_diffrn_radiation_type MoK\a
_diffrn_radiation_wavelength 0.71073
_diffrn_reflns_av_R_equivalents 0.0442
_diffrn_reflns_av_sigmaI/netI 0.0532
_diffrn_reflns_limit_h_max 30
_diffrn_reflns_limit_h_min -32
_diffrn_reflns_limit_k_max 16
_diffrn_reflns_limit_k_min -14
_diffrn_reflns_limit_l_max 28
_diffrn_reflns_limit_l_min -15
_diffrn_reflns_number 20674
_diffrn_reflns_theta_full 26.02
_diffrn_reflns_theta_max 26.02
_diffrn_reflns_theta_min 1.61
_exptl_absorpt_coefficient_mu 0.415
_exptl_absorpt_correction_T_max 0.9404
_exptl_absorpt_correction_T_min 0.9180
_exptl_absorpt_correction_type multi-scan
_exptl_absorpt_process_details
;
(SADABS; Bruker, 2002)
;
_exptl_crystal_colour colourless
_exptl_crystal_density_diffrn 1.491
_exptl_crystal_density_method 'not measured'
_exptl_crystal_description block
_exptl_crystal_F_000 3520
_exptl_crystal_size_max 0.21
_exptl_crystal_size_mid 0.17
_exptl_crystal_size_min 0.15
_refine_diff_density_max 0.428
_refine_diff_density_min -0.725
_refine_ls_extinction_method none
_refine_ls_goodness_of_fit_ref 1.077
_refine_ls_hydrogen_treatment mixed
_refine_ls_matrix_type full
_refine_ls_number_parameters 563
_refine_ls_number_reflns 7483
_refine_ls_number_restraints 2
_refine_ls_restrained_S_all 1.077
_refine_ls_R_factor_all 0.0856
_refine_ls_R_factor_gt 0.0606
_refine_ls_shift/su_max 0.005
_refine_ls_shift/su_mean 0.000
_refine_ls_structure_factor_coef Fsqd
_refine_ls_weighting_details 'calc w=1/[\s^2^(Fo^2^)+(0.0915P)^2^+12.2614P] where P=(Fo^2^+2Fc^2^)/3'
_refine_ls_weighting_scheme calc
_refine_ls_wR_factor_gt 0.1660
_refine_ls_wR_factor_ref 0.1841
_reflns_number_gt 5375
_reflns_number_total 7483
_reflns_threshold_expression >2sigma(I)
_cod_data_source_file bt6991sup1.cf
_cod_data_source_block I
_cod_original_sg_symbol_H-M 'C 2/c'
_cod_database_code 2240116
_cod_database_fobs_code 2240116

loop_
_symmetry_equiv_pos_as_xyz
'x, y, z'
'-x, y, -z+1/2'
'x+1/2, y+1/2, z'
'-x+1/2, y+1/2, -z+1/2'
'-x, -y, -z'
'x, -y, z-1/2'
'-x+1/2, -y+1/2, -z'
'x+1/2, -y+1/2, z-1/2'

loop_
_atom_site_type_symbol
_atom_site_label
_atom_site_fract_x
_atom_site_fract_y
_atom_site_fract_z
_atom_site_U_iso_or_equiv
_atom_site_adp_type
_atom_site_calc_flag
_atom_site_refinement_flags
_atom_site_occupancy
_atom_site_symmetry_multiplicity
C C1 0.15804(14) -0.1097(3) 0.08907(18) 0.0344(8) Uani d . 1 1
C C2 0.18395(13) -0.1986(3) 0.06874(16) 0.0293(7) Uani d . 1 1
C C3 0.23710(14) -0.2152(3) 0.09876(16) 0.0326(8) Uani d . 1 1
H H3 0.2562 -0.1694 0.1300 0.039 Uiso calc R 1 1
C C4 0.26243(14) -0.2981(3) 0.08354(16) 0.0318(8) Uani d . 1 1
H H4 0.2991 -0.3081 0.1042 0.038 Uiso calc R 1 1
C C5 0.23562(13) -0.3677(3) 0.03863(15) 0.0266(7) Uani d . 1 1
C C6 0.18188(14) -0.3499(3) 0.00811(17) 0.0338(8) Uani d . 1 1
H H6 0.1627 -0.3962 -0.0228 0.041 Uiso calc R 1 1
C C7 0.15633(13) -0.2654(3) 0.02249(17) 0.0340(8) Uani d . 1 1
H H7 0.1200 -0.2531 0.0008 0.041 Uiso calc R 1 1
C C8 0.26298(13) -0.4577(2) 0.02238(15) 0.0269(7) Uani d . 1 1
C C9 0.31506(13) -0.4836(3) 0.05586(15) 0.0287(7) Uani d . 1 1
H H9 0.3344 -0.4435 0.0900 0.034 Uiso calc R 1 1
C C10 0.33808(12) -0.5687(3) 0.03856(15) 0.0269(7) Uani d . 1 1
C C11 0.30880(12) -0.6252(3) -0.01208(15) 0.0272(7) Uani d . 1 1
H H11 0.3238 -0.6835 -0.0251 0.033 Uiso calc R 1 1
C C12 0.25691(12) -0.5943(2) -0.04327(15) 0.0258(7) Uani d . 1 1
C C13 0.22326(12) -0.6493(3) -0.09783(15) 0.0263(7) Uani d . 1 1
C C14 0.23137(13) -0.7519(3) -0.10911(16) 0.0312(8) Uani d . 1 1
H H14 0.2599 -0.7886 -0.0815 0.037 Uiso calc R 1 1
C C15 0.19837(13) -0.8015(3) -0.16011(15) 0.0299(8) Uani d . 1 1
H H15 0.2048 -0.8714 -0.1676 0.036 Uiso calc R 1 1
C C16 0.15599(12) -0.7494(3) -0.20014(15) 0.0272(7) Uani d . 1 1
C C17 0.14738(13) -0.6464(3) -0.18881(15) 0.0289(8) Uani d . 1 1
H H17 0.1182 -0.6102 -0.2157 0.035 Uiso calc R 1 1
C C18 0.18100(13) -0.5974(3) -0.13884(16) 0.0305(8) Uani d . 1 1
H H18 0.1753 -0.5268 -0.1321 0.037 Uiso calc R 1 1
C C19 0.11957(13) -0.8022(3) -0.25523(16) 0.0313(8) Uani d . 1 1
C C20 0.39234(13) -0.6008(3) 0.07505(15) 0.0274(7) Uani d . 1 1
C C21 0.43358(14) -0.5290(3) 0.09350(18) 0.0362(9) Uani d . 1 1
H H21 0.4277 -0.4592 0.0809 0.043 Uiso calc R 1 1
C C22 0.48295(14) -0.5609(3) 0.13019(18) 0.0392(9) Uani d . 1 1
H H22 0.5113 -0.5130 0.1425 0.047 Uiso calc R 1 1
C C23 0.45268(14) -0.7284(3) 0.13116(16) 0.0345(8) Uani d . 1 1
H H23 0.4598 -0.7974 0.1450 0.041 Uiso calc R 1 1
C C24 0.40293(13) -0.7023(3) 0.09369(15) 0.0296(8) Uani d . 1 1
H H24 0.3761 -0.7532 0.0807 0.036 Uiso calc R 1 1
C C25 0.60244(15) 0.3586(3) 0.60941(17) 0.0338(8) Uani d . 1 1
C C26 0.57244(14) 0.2860(3) 0.56016(16) 0.0317(8) Uani d . 1 1
C C27 0.59484(14) 0.1928(3) 0.55209(16) 0.0318(8) Uani d . 1 1
H H27 0.6298 0.1761 0.5769 0.038 Uiso calc R 1 1
C C28 0.56647(13) 0.1237(3) 0.50800(16) 0.0301(8) Uani d . 1 1
H H28 0.5823 0.0604 0.5027 0.036 Uiso calc R 1 1
C C29 0.51525(13) 0.1466(3) 0.47165(15) 0.0265(7) Uani d . 1 1
C C30 0.49341(14) 0.2411(3) 0.47997(16) 0.0319(8) Uani d . 1 1
H H30 0.4584 0.2580 0.4553 0.038 Uiso calc R 1 1
C C31 0.52148(14) 0.3096(3) 0.52296(16) 0.0322(8) Uani d . 1 1
H H31 0.5060 0.3738 0.5274 0.039 Uiso calc R 1 1
C C32 0.48572(13) 0.0733(3) 0.42392(15) 0.0269(7) Uani d . 1 1
C C33 0.43125(13) 0.0773(3) 0.39712(15) 0.0285(7) Uani d . 1 1
H H33 0.4112 0.1278 0.4096 0.034 Uiso calc R 1 1
C C34 0.40595(13) 0.0070(3) 0.35177(15) 0.0268(7) Uani d . 1 1
C C35 0.43732(13) -0.0673(3) 0.33699(15) 0.0280(7) Uani d . 1 1
H H35 0.4216 -0.1176 0.3069 0.034 Uiso calc R 1 1
C C36 0.49143(13) -0.0679(3) 0.36618(15) 0.0274(7) Uani d . 1 1
C C37 0.52608(13) -0.1435(3) 0.34994(15) 0.0292(8) Uani d . 1 1
C C38 0.57489(14) -0.1129(3) 0.34588(17) 0.0399(9) Uani d . 1 1
H H38 0.5876 -0.0453 0.3578 0.048 Uiso calc R 1 1
C C39 0.60491(14) -0.1801(4) 0.32468(17) 0.0444(10) Uani d . 1 1
H H39 0.6380 -0.1580 0.3216 0.053 Uiso calc R 1 1
C C40 0.58758(16) -0.2789(3) 0.30785(16) 0.0427(10) Uani d . 1 1
C C41 0.54046(17) -0.3112(3) 0.31473(17) 0.0414(10) Uani d . 1 1
H H41 0.5291 -0.3803 0.3052 0.050 Uiso calc R 1 1
C C42 0.50987(15) -0.2447(3) 0.33512(16) 0.0361(8) Uani d . 1 1
H H42 0.4773 -0.2679 0.3392 0.043 Uiso calc R 1 1
C C43 0.6166(2) -0.3465(5) 0.27726(19) 0.0629(15) Uani d . 1 1
C C44 0.34825(13) 0.0117(3) 0.32027(15) 0.0273(7) Uani d . 1 1
C C45 0.31961(13) -0.0753(3) 0.29198(16) 0.0316(8) Uani d . 1 1
H H45 0.3368 -0.1400 0.2943 0.038 Uiso calc R 1 1
C C46 0.26630(13) -0.0657(3) 0.26079(17) 0.0323(8) Uani d . 1 1
H H46 0.2475 -0.1252 0.2418 0.039 Uiso calc R 1 1
C C47 0.26692(14) 0.1056(3) 0.28296(17) 0.0349(8) Uani d . 1 1
H H47 0.2486 0.1691 0.2799 0.042 Uiso calc R 1 1
C C48 0.32012(13) 0.1033(3) 0.31498(16) 0.0314(8) Uani d . 1 1
H H48 0.3377 0.1643 0.3335 0.038 Uiso calc R 1 1
N N1 0.23494(10) -0.5126(2) -0.02606(12) 0.0272(6) Uani d . 1 1
N N2 0.49093(11) -0.6582(3) 0.14826(14) 0.0360(7) Uani d D 1 1
H H2A 0.5220(11) -0.683(4) 0.1709(19) 0.072(15) Uiso d D 1 1
N N3 0.51581(11) 0.0015(2) 0.40859(13) 0.0284(6) Uani d . 1 1
N N4 0.23962(11) 0.0226(2) 0.25578(13) 0.0309(7) Uani d . 1 1
O O1W 0.0000 -0.6159(6) -0.2500 0.152(3) Uani d S 1 2
H H1W 0.0212 -0.6573 -0.2578 0.228 Uiso d R 1 1
O O1 0.10826(10) -0.0956(2) 0.05641(13) 0.0434(7) Uani d D 1 1
H H1A 0.093(2) -0.042(3) 0.067(3) 0.10(2) Uiso d D 1 1
O O2 0.18203(10) -0.0563(2) 0.13208(12) 0.0422(7) Uani d . 1 1
O O3 0.07424(10) -0.7629(2) -0.27753(14) 0.0529(8) Uani d . 1 1
O O4 0.13619(11) -0.8777(2) -0.27658(12) 0.0443(7) Uani d . 1 1
O O5 0.58121(10) 0.44425(19) 0.61444(13) 0.0424(7) Uani d . 1 1
O O6 0.64591(12) 0.3330(2) 0.64400(13) 0.0508(8) Uani d . 1 1
O O7 0.5949(2) -0.4275(3) 0.2519(2) 0.1033(16) Uani d . 1 1
O O8 0.65938(15) -0.3180(4) 0.27336(17) 0.1032(17) Uani d . 1 1
Mn Mn1 0.15272(2) 0.03181(4) 0.20581(2) 0.03203(18) Uani d . 1 1

loop_
_atom_site_aniso_label
_atom_site_aniso_U_11
_atom_site_aniso_U_22
_atom_site_aniso_U_33
_atom_site_aniso_U_12
_atom_site_aniso_U_13
_atom_site_aniso_U_23
C1 0.0324(19) 0.0280(19) 0.044(2) 0.0034(15) 0.0143(17) 0.0026(17)
C2 0.0343(18) 0.0250(17) 0.0314(18) 0.0023(14) 0.0145(16) 0.0003(15)
C3 0.0362(19) 0.0307(19) 0.0272(18) 0.0016(15) 0.0049(15) -0.0042(15)
C4 0.0271(17) 0.0338(19) 0.0310(18) 0.0062(15) 0.0046(15) -0.0047(16)
C5 0.0242(16) 0.0286(18) 0.0247(17) 0.0034(13) 0.0046(14) -0.0010(14)
C6 0.0294(18) 0.0320(19) 0.035(2) 0.0013(15) 0.0030(16) -0.0069(16)
C7 0.0240(17) 0.036(2) 0.040(2) 0.0056(15) 0.0083(15) 0.0005(17)
C8 0.0255(17) 0.0280(18) 0.0248(17) -0.0011(14) 0.0046(14) -0.0027(14)
C9 0.0264(17) 0.0289(18) 0.0259(17) 0.0013(14) 0.0013(14) -0.0040(15)
C10 0.0214(16) 0.0293(17) 0.0274(18) 0.0009(13) 0.0041(14) -0.0010(15)
C11 0.0213(16) 0.0293(18) 0.0292(18) 0.0049(13) 0.0057(14) -0.0039(15)
C12 0.0226(16) 0.0270(17) 0.0258(17) 0.0006(13) 0.0050(14) -0.0030(14)
C13 0.0202(15) 0.0289(18) 0.0263(17) -0.0009(13) 0.0024(13) -0.0047(14)
C14 0.0241(17) 0.0330(19) 0.0313(19) 0.0062(14) 0.0014(15) -0.0030(16)
C15 0.0292(18) 0.0270(18) 0.0306(18) -0.0001(14) 0.0058(15) -0.0072(15)
C16 0.0236(16) 0.0309(18) 0.0243(17) -0.0031(14) 0.0038(14) -0.0030(14)
C17 0.0237(16) 0.0302(18) 0.0276(18) 0.0015(14) 0.0010(14) -0.0007(15)
C18 0.0259(17) 0.0283(18) 0.0320(19) 0.0012(14) 0.0018(15) -0.0041(15)
C19 0.0289(18) 0.0287(19) 0.0330(19) -0.0078(15) 0.0050(15) -0.0027(16)
C20 0.0227(16) 0.0336(19) 0.0225(16) 0.0035(14) 0.0026(13) -0.0056(14)
C21 0.0274(18) 0.0311(19) 0.044(2) 0.0019(15) 0.0023(16) -0.0023(17)
C22 0.0261(18) 0.043(2) 0.042(2) -0.0049(16) 0.0024(17) -0.0054(18)
C23 0.0318(19) 0.037(2) 0.0338(19) 0.0085(16) 0.0086(16) 0.0018(16)
C24 0.0244(17) 0.0329(19) 0.0284(18) 0.0016(14) 0.0040(14) -0.0038(15)
C25 0.044(2) 0.029(2) 0.0313(19) -0.0137(16) 0.0172(18) -0.0035(16)
C26 0.041(2) 0.0253(18) 0.0304(19) -0.0086(15) 0.0140(16) -0.0005(15)
C27 0.0335(19) 0.0294(19) 0.0308(19) -0.0025(15) 0.0079(15) 0.0021(15)
C28 0.0326(18) 0.0244(17) 0.0318(19) 0.0007(14) 0.0080(15) 0.0012(15)
C29 0.0273(17) 0.0256(17) 0.0264(17) -0.0030(13) 0.0084(14) -0.0016(14)
C30 0.0272(17) 0.0319(19) 0.036(2) 0.0003(15) 0.0100(15) -0.0010(16)
C31 0.0366(19) 0.0257(18) 0.037(2) -0.0009(15) 0.0154(17) -0.0017(15)
C32 0.0280(17) 0.0246(17) 0.0288(18) -0.0025(14) 0.0099(14) 0.0005(14)
C33 0.0271(17) 0.0282(18) 0.0306(18) 0.0019(14) 0.0098(15) -0.0024(15)
C34 0.0239(16) 0.0298(18) 0.0280(17) -0.0002(14) 0.0101(14) 0.0007(14)
C35 0.0271(17) 0.0312(18) 0.0257(17) 0.0008(14) 0.0084(14) -0.0048(15)
C36 0.0276(17) 0.0306(18) 0.0264(17) -0.0001(14) 0.0120(14) 0.0000(15)
C37 0.0241(17) 0.037(2) 0.0244(17) 0.0042(14) 0.0054(14) -0.0029(15)
C38 0.0272(19) 0.050(2) 0.040(2) 0.0027(16) 0.0085(17) -0.0037(19)
C39 0.0243(18) 0.074(3) 0.035(2) 0.0143(19) 0.0096(16) -0.002(2)
C40 0.045(2) 0.056(3) 0.0226(18) 0.032(2) 0.0046(17) 0.0037(18)
C41 0.059(3) 0.033(2) 0.031(2) 0.0160(18) 0.0136(19) 0.0010(17)
C42 0.040(2) 0.039(2) 0.0318(19) 0.0010(16) 0.0154(17) -0.0003(17)
C43 0.066(3) 0.089(4) 0.032(2) 0.051(3) 0.012(2) 0.008(2)
C44 0.0265(17) 0.0320(18) 0.0245(17) 0.0004(14) 0.0098(14) -0.0038(15)
C45 0.0247(17) 0.0300(18) 0.039(2) 0.0043(14) 0.0080(15) -0.0021(16)
C46 0.0284(18) 0.0307(19) 0.036(2) -0.0004(15) 0.0079(16) -0.0075(16)
C47 0.0307(19) 0.0295(19) 0.043(2) 0.0057(15) 0.0104(17) -0.0052(17)
C48 0.0238(17) 0.0345(19) 0.036(2) -0.0018(14) 0.0095(15) -0.0071(16)
N1 0.0235(14) 0.0294(15) 0.0254(15) 0.0022(12) 0.0031(12) -0.0025(12)
N2 0.0221(15) 0.048(2) 0.0312(16) 0.0080(14) -0.0010(13) 0.0013(15)
N3 0.0259(14) 0.0283(15) 0.0315(15) 0.0000(12) 0.0098(13) -0.0038(13)
N4 0.0234(14) 0.0346(17) 0.0318(16) 0.0040(12) 0.0047(12) -0.0031(13)
O1W 0.149(7) 0.129(6) 0.172(8) 0.000 0.042(6) 0.000
O1 0.0311(14) 0.0365(15) 0.0582(18) 0.0046(12) 0.0081(13) -0.0120(14)
O2 0.0382(15) 0.0433(15) 0.0389(15) 0.0106(12) 0.0038(12) -0.0126(13)
O3 0.0278(14) 0.0532(18) 0.0603(19) -0.0012(12) -0.0104(13) -0.0183(15)
O4 0.0503(16) 0.0330(14) 0.0421(16) -0.0022(12) 0.0041(13) -0.0109(13)
O5 0.0425(15) 0.0308(14) 0.0606(19) -0.0135(12) 0.0258(14) -0.0171(13)
O6 0.0585(19) 0.0368(15) 0.0405(16) -0.0039(14) -0.0073(14) -0.0072(13)
O7 0.166(5) 0.054(2) 0.130(4) 0.035(3) 0.103(4) 0.001(3)
O8 0.051(2) 0.186(5) 0.067(2) 0.044(3) 0.0108(19) -0.044(3)
Mn1 0.0287(3) 0.0319(3) 0.0309(3) 0.0070(2) 0.0030(2) 0.0009(2)

loop_
_atom_type_symbol
_atom_type_description
_atom_type_scat_dispersion_real
_atom_type_scat_dispersion_imag
_atom_type_scat_source
C C 0.0033 0.0016 'International Tables Vol C Tables 4.2.6.8 and 6.1.1.4'
H H 0.0000 0.0000 'International Tables Vol C Tables 4.2.6.8 and 6.1.1.4'
N N 0.0061 0.0033 'International Tables Vol C Tables 4.2.6.8 and 6.1.1.4'
O O 0.0106 0.0060 'International Tables Vol C Tables 4.2.6.8 and 6.1.1.4'
Mn Mn 0.3368 0.7283 'International Tables Vol C Tables 4.2.6.8 and 6.1.1.4'

loop_
_geom_angle_atom_site_label_1
_geom_angle_atom_site_label_2
_geom_angle_atom_site_label_3
_geom_angle_site_symmetry_1
_geom_angle_site_symmetry_3
_geom_angle
O2 C1 O1 . . 124.3(3)
O2 C1 C2 . . 121.7(3)
O1 C1 C2 . . 114.1(3)
C3 C2 C7 . . 119.7(3)
C3 C2 C1 . . 117.6(3)
C7 C2 C1 . . 122.7(3)
C4 C3 C2 . . 120.1(3)
C4 C3 H3 . . 120.0
C2 C3 H3 . . 120.0
C3 C4 C5 . . 121.6(3)
C3 C4 H4 . . 119.2
C5 C4 H4 . . 119.2
C4 C5 C6 . . 118.0(3)
C4 C5 C8 . . 121.6(3)
C6 C5 C8 . . 120.4(3)
C7 C6 C5 . . 120.7(3)
C7 C6 H6 . . 119.7
C5 C6 H6 . . 119.7
C6 C7 C2 . . 120.0(3)
C6 C7 H7 . . 120.0
C2 C7 H7 . . 120.0
N1 C8 C9 . . 121.8(3)
N1 C8 C5 . . 116.4(3)
C9 C8 C5 . . 121.9(3)
C10 C9 C8 . . 119.0(3)
C10 C9 H9 . . 120.5
C8 C9 H9 . . 120.5
C9 C10 C11 . . 119.0(3)
C9 C10 C20 . . 120.0(3)
C11 C10 C20 . . 120.9(3)
C10 C11 C12 . . 118.6(3)
C10 C11 H11 . . 120.7
C12 C11 H11 . . 120.7
N1 C12 C11 . . 121.9(3)
N1 C12 C13 . . 115.9(3)
C11 C12 C13 . . 122.1(3)
C14 C13 C18 . . 118.4(3)
C14 C13 C12 . . 122.5(3)
C18 C13 C12 . . 119.1(3)
C13 C14 C15 . . 120.9(3)
C13 C14 H14 . . 119.6
C15 C14 H14 . . 119.6
C16 C15 C14 . . 120.2(3)
C16 C15 H15 . . 119.9
C14 C15 H15 . . 119.9
C15 C16 C17 . . 119.2(3)
C15 C16 C19 . . 120.8(3)
C17 C16 C19 . . 119.9(3)
C18 C17 C16 . . 120.1(3)
C18 C17 H17 . . 120.0
C16 C17 H17 . . 120.0
C17 C18 C13 . . 121.2(3)
C17 C18 H18 . . 119.4
C13 C18 H18 . . 119.4
O4 C19 O3 . . 124.9(3)
O4 C19 C16 . . 119.1(3)
O3 C19 C16 . . 116.0(3)
C24 C20 C21 . . 118.4(3)
C24 C20 C10 . . 120.6(3)
C21 C20 C10 . . 120.9(3)
C22 C21 C20 . . 119.2(3)
C22 C21 H21 . . 120.4
C20 C21 H21 . . 120.4
N2 C22 C21 . . 120.4(3)
N2 C22 H22 . . 119.8
C21 C22 H22 . . 119.8
N2 C23 C24 . . 120.7(3)
N2 C23 H23 . . 119.6
C24 C23 H23 . . 119.6
C23 C24 C20 . . 119.4(3)
C23 C24 H24 . . 120.3
C20 C24 H24 . . 120.3
O6 C25 O5 . . 122.1(3)
O6 C25 C26 . . 119.4(3)
O5 C25 C26 . . 118.4(3)
O6 C25 Mn1 . 8_556 58.08(19)
O5 C25 Mn1 . 8_556 64.38(19)
C26 C25 Mn1 . 8_556 172.5(2)
C31 C26 C27 . . 119.0(3)
C31 C26 C25 . . 120.8(3)
C27 C26 C25 . . 120.2(3)
C28 C27 C26 . . 120.4(3)
C28 C27 H27 . . 119.8
C26 C27 H27 . . 119.8
C29 C28 C27 . . 120.5(3)
C29 C28 H28 . . 119.8
C27 C28 H28 . . 119.8
C28 C29 C30 . . 118.4(3)
C28 C29 C32 . . 120.0(3)
C30 C29 C32 . . 121.5(3)
C31 C30 C29 . . 121.2(3)
C31 C30 H30 . . 119.4
C29 C30 H30 . . 119.4
C30 C31 C26 . . 120.5(3)
C30 C31 H31 . . 119.8
C26 C31 H31 . . 119.8
N3 C32 C33 . . 122.2(3)
N3 C32 C29 . . 115.1(3)
C33 C32 C29 . . 122.7(3)
C32 C33 C34 . . 119.9(3)
C32 C33 H33 . . 120.0
C34 C33 H33 . . 120.0
C35 C34 C33 . . 117.3(3)
C35 C34 C44 . . 121.3(3)
C33 C34 C44 . . 121.5(3)
C36 C35 C34 . . 119.8(3)
C36 C35 H35 . . 120.1
C34 C35 H35 . . 120.1
N3 C36 C35 . . 122.7(3)
N3 C36 C37 . . 116.1(3)
C35 C36 C37 . . 121.1(3)
C38 C37 C42 . . 118.4(3)
C38 C37 C36 . . 120.1(3)
C42 C37 C36 . . 121.4(3)
C39 C38 C37 . . 120.4(4)
C39 C38 H38 . . 119.8
C37 C38 H38 . . 119.8
C38 C39 C40 . . 120.7(4)
C38 C39 H39 . . 119.6
C40 C39 H39 . . 119.6
C39 C40 C41 . . 119.0(3)
C39 C40 C43 . . 120.4(4)
C41 C40 C43 . . 120.4(4)
C42 C41 C40 . . 120.8(4)
C42 C41 H41 . . 119.6
C40 C41 H41 . . 119.6
C41 C42 C37 . . 120.6(4)
C41 C42 H42 . . 119.7
C37 C42 H42 . . 119.7
O8 C43 O7 . . 121.0(5)
O8 C43 C40 . . 119.5(6)
O7 C43 C40 . . 119.2(5)
C48 C44 C45 . . 116.8(3)
C48 C44 C34 . . 121.7(3)
C45 C44 C34 . . 121.5(3)
C46 C45 C44 . . 119.2(3)
C46 C45 H45 . . 120.4
C44 C45 H45 . . 120.4
N4 C46 C45 . . 123.7(3)
N4 C46 H46 . . 118.2
C45 C46 H46 . . 118.2
N4 C47 C48 . . 123.2(3)
N4 C47 H47 . . 118.4
C48 C47 H47 . . 118.4
C47 C48 C44 . . 120.0(3)
C47 C48 H48 . . 120.0
C44 C48 H48 . . 120.0
C12 N1 C8 . . 119.7(3)
C22 N2 C23 . . 121.9(3)
C22 N2 H2A . . 124(3)
C23 N2 H2A . . 114(3)
C36 N3 C32 . . 118.0(3)
C46 N4 C47 . . 117.2(3)
C46 N4 Mn1 . . 121.7(2)
C47 N4 Mn1 . . 121.2(2)
C1 O1 H1A . . 114(4)
C1 O2 Mn1 . . 131.0(2)
C19 O4 Mn1 . 6_545 161.0(3)
C25 O5 Mn1 . 8_556 86.8(2)
C25 O6 Mn1 . 8_556 94.2(2)
C43 O7 Mn1 . 3_545 98.2(4)
C43 O8 Mn1 . 3_545 86.0(3)
O4 Mn1 O7 6_546 3_455 84.95(14)
O4 Mn1 N4 6_546 . 95.40(11)
O7 Mn1 N4 3_455 . 121.96(17)
O4 Mn1 O6 6_546 8_455 152.41(11)
O7 Mn1 O6 3_455 8_455 101.41(13)
N4 Mn1 O6 . 8_455 103.44(11)
O4 Mn1 O5 6_546 8_455 98.02(10)
O7 Mn1 O5 3_455 8_455 85.26(16)
N4 Mn1 O5 . 8_455 150.64(10)
O6 Mn1 O5 8_455 8_455 56.42(9)
O4 Mn1 O2 6_546 . 79.75(11)
O7 Mn1 O2 3_455 . 154.57(16)
N4 Mn1 O2 . . 79.91(10)
O6 Mn1 O2 8_455 . 83.88(11)
O5 Mn1 O2 8_455 . 76.98(9)
O4 Mn1 O8 6_546 3_455 126.86(15)
O7 Mn1 O8 3_455 3_455 54.68(16)
N4 Mn1 O8 . 3_455 82.01(11)
O6 Mn1 O8 8_455 3_455 76.30(14)
O5 Mn1 O8 8_455 3_455 109.74(11)
O2 Mn1 O8 . 3_455 149.17(13)
O4 Mn1 C25 6_546 8_455 126.56(11)
O7 Mn1 C25 3_455 8_455 92.25(15)
N4 Mn1 C25 . 8_455 129.14(12)
O6 Mn1 C25 8_455 8_455 27.68(11)
O5 Mn1 C25 8_455 8_455 28.84(10)
O2 Mn1 C25 . 8_455 80.96(10)
O8 Mn1 C25 3_455 8_455 91.53(13)

loop_
_geom_bond_atom_site_label_1
_geom_bond_atom_site_label_2
_geom_bond_site_symmetry_2
_geom_bond_distance
C1 O2 . 1.216(4)
C1 O1 . 1.312(4)
C1 C2 . 1.497(5)
C2 C3 . 1.380(5)
C2 C7 . 1.394(5)
C3 C4 . 1.376(5)
C3 H3 . 0.9500
C4 C5 . 1.392(5)
C4 H4 . 0.9500
C5 C6 . 1.398(5)
C5 C8 . 1.489(5)
C6 C7 . 1.387(5)
C6 H6 . 0.9500
C7 H7 . 0.9500
C8 N1 . 1.339(4)
C8 C9 . 1.397(5)
C9 C10 . 1.384(5)
C9 H9 . 0.9500
C10 C11 . 1.394(5)
C10 C20 . 1.482(4)
C11 C12 . 1.398(4)
C11 H11 . 0.9500
C12 N1 . 1.334(4)
C12 C13 . 1.481(4)
C13 C14 . 1.387(5)
C13 C18 . 1.394(5)
C14 C15 . 1.387(5)
C14 H14 . 0.9500
C15 C16 . 1.387(5)
C15 H15 . 0.9500
C16 C17 . 1.395(5)
C16 C19 . 1.502(5)
C17 C18 . 1.374(5)
C17 H17 . 0.9500
C18 H18 . 0.9500
C19 O4 . 1.242(4)
C19 O3 . 1.260(4)
C20 C24 . 1.387(5)
C20 C21 . 1.400(5)
C21 C22 . 1.382(5)
C21 H21 . 0.9500
C22 N2 . 1.326(5)
C22 H22 . 0.9500
C23 N2 . 1.330(5)
C23 C24 . 1.375(5)
C23 H23 . 0.9500
C24 H24 . 0.9500
C25 O6 . 1.225(5)
C25 O5 . 1.270(4)
C25 C26 . 1.499(5)
C25 Mn1 8_556 2.629(4)
C26 C31 . 1.390(5)
C26 C27 . 1.389(5)
C27 C28 . 1.388(5)
C27 H27 . 0.9500
C28 C29 . 1.387(5)
C28 H28 . 0.9500
C29 C30 . 1.397(5)
C29 C32 . 1.482(5)
C30 C31 . 1.368(5)
C30 H30 . 0.9500
C31 H31 . 0.9500
C32 N3 . 1.349(4)
C32 C33 . 1.384(5)
C33 C34 . 1.393(5)
C33 H33 . 0.9500
C34 C35 . 1.390(5)
C34 C44 . 1.477(5)
C35 C36 . 1.383(5)
C35 H35 . 0.9500
C36 N3 . 1.339(4)
C36 C37 . 1.477(5)
C37 C38 . 1.391(5)
C37 C42 . 1.392(5)
C38 C39 . 1.376(5)
C38 H38 . 0.9500
C39 C40 . 1.378(6)
C39 H39 . 0.9500
C40 C41 . 1.380(6)
C40 C43 . 1.491(6)
C41 C42 . 1.372(5)
C41 H41 . 0.9500
C42 H42 . 0.9500
C43 O8 . 1.230(7)
C43 O7 . 1.253(7)
C44 C48 . 1.390(5)
C44 C45 . 1.403(5)
C45 C46 . 1.378(5)
C45 H45 . 0.9500
C46 N4 . 1.334(4)
C46 H46 . 0.9500
C47 N4 . 1.339(4)
C47 C48 . 1.374(5)
C47 H47 . 0.9500
C48 H48 . 0.9500
N2 H2A . 0.885(19)
N4 Mn1 . 2.236(3)
O1W H1W . 0.8398
O1 H1A . 0.88(2)
O2 Mn1 . 2.390(3)
O4 Mn1 6_545 2.117(3)
O5 Mn1 8_556 2.375(3)
O6 Mn1 8_556 2.238(3)
O7 Mn1 3_545 2.202(4)
O8 Mn1 3_545 2.474(4)
Mn1 O4 6_546 2.117(3)
Mn1 O7 3_455 2.202(4)
Mn1 O6 8_455 2.238(3)
Mn1 O5 8_455 2.375(3)
Mn1 O8 3_455 2.474(4)
Mn1 C25 8_455 2.629(4)

loop_
_geom_hbond_atom_site_label_D
_geom_hbond_atom_site_label_H
_geom_hbond_atom_site_label_A
_geom_hbond_site_symmetry_A
_geom_hbond_distance_DH
_geom_hbond_distance_HA
_geom_hbond_distance_DA
_geom_hbond_angle_DHA
N2 H2A O3 8_536 0.885(19) 1.67(2) 2.548(4) 169(5)
O1 H1A O5 8_455 0.88(2) 1.77(3) 2.612(4) 159(6)
O1W H1W O3 . 0.84 2.12 2.963(6) 179.5

loop_
_geom_torsion_atom_site_label_1
_geom_torsion_atom_site_label_2
_geom_torsion_atom_site_label_3
_geom_torsion_atom_site_label_4
_geom_torsion_site_symmetry_4
_geom_torsion
O2 C1 C2 C3 . -3.1(5)
O1 C1 C2 C3 . 176.7(3)
O2 C1 C2 C7 . 175.2(3)
O1 C1 C2 C7 . -5.1(5)
C7 C2 C3 C4 . -0.8(5)
C1 C2 C3 C4 . 177.5(3)
C2 C3 C4 C5 . -0.8(5)
C3 C4 C5 C6 . 1.3(5)
C3 C4 C5 C8 . -179.7(3)
C4 C5 C6 C7 . -0.1(5)
C8 C5 C6 C7 . -179.1(3)
C5 C6 C7 C2 . -1.5(6)
C3 C2 C7 C6 . 2.0(5)
C1 C2 C7 C6 . -176.2(3)
C4 C5 C8 N1 . -172.5(3)
C6 C5 C8 N1 . 6.5(5)
C4 C5 C8 C9 . 7.5(5)
C6 C5 C8 C9 . -173.5(3)
N1 C8 C9 C10 . -0.3(5)
C5 C8 C9 C10 . 179.6(3)
C8 C9 C10 C11 . 0.6(5)
C8 C9 C10 C20 . -177.0(3)
C9 C10 C11 C12 . -0.6(5)
C20 C10 C11 C12 . 177.1(3)
C10 C11 C12 N1 . 0.2(5)
C10 C11 C12 C13 . 179.4(3)
N1 C12 C13 C14 . -156.4(3)
C11 C12 C13 C14 . 24.4(5)
N1 C12 C13 C18 . 22.0(5)
C11 C12 C13 C18 . -157.2(3)
C18 C13 C14 C15 . 0.3(5)
C12 C13 C14 C15 . 178.7(3)
C13 C14 C15 C16 . -1.2(5)
C14 C15 C16 C17 . 0.7(5)
C14 C15 C16 C19 . -179.4(3)
C15 C16 C17 C18 . 0.7(5)
C19 C16 C17 C18 . -179.2(3)
C16 C17 C18 C13 . -1.6(5)
C14 C13 C18 C17 . 1.1(5)
C12 C13 C18 C17 . -177.3(3)
C15 C16 C19 O4 . -24.3(5)
C17 C16 C19 O4 . 155.6(3)
C15 C16 C19 O3 . 158.1(3)
C17 C16 C19 O3 . -22.0(5)
C9 C10 C20 C24 . 129.8(4)
C11 C10 C20 C24 . -47.8(5)
C9 C10 C20 C21 . -47.7(5)
C11 C10 C20 C21 . 134.7(4)
C24 C20 C21 C22 . -1.0(5)
C10 C20 C21 C22 . 176.6(3)
C20 C21 C22 N2 . -0.8(6)
N2 C23 C24 C20 . -1.8(5)
C21 C20 C24 C23 . 2.3(5)
C10 C20 C24 C23 . -175.3(3)
O6 C25 C26 C31 . 175.4(3)
O5 C25 C26 C31 . -3.4(5)
O6 C25 C26 C27 . -3.0(5)
O5 C25 C26 C27 . 178.3(3)
C31 C26 C27 C28 . -0.7(5)
C25 C26 C27 C28 . 177.7(3)
C26 C27 C28 C29 . -0.4(5)
C27 C28 C29 C30 . 0.9(5)
C27 C28 C29 C32 . 178.8(3)
C28 C29 C30 C31 . -0.2(5)
C32 C29 C30 C31 . -178.1(3)
C29 C30 C31 C26 . -0.9(5)
C27 C26 C31 C30 . 1.4(5)
C25 C26 C31 C30 . -177.0(3)
C28 C29 C32 N3 . -16.8(5)
C30 C29 C32 N3 . 161.0(3)
C28 C29 C32 C33 . 162.8(3)
C30 C29 C32 C33 . -19.3(5)
N3 C32 C33 C34 . -1.4(5)
C29 C32 C33 C34 . 178.9(3)
C32 C33 C34 C35 . 2.2(5)
C32 C33 C34 C44 . -177.3(3)
C33 C34 C35 C36 . -1.3(5)
C44 C34 C35 C36 . 178.2(3)
C34 C35 C36 N3 . -0.5(5)
C34 C35 C36 C37 . -177.7(3)
N3 C36 C37 C38 . -38.7(5)
C35 C36 C37 C38 . 138.7(4)
N3 C36 C37 C42 . 144.9(3)
C35 C36 C37 C42 . -37.7(5)
C42 C37 C38 C39 . 3.3(5)
C36 C37 C38 C39 . -173.2(3)
C37 C38 C39 C40 . -0.8(6)
C38 C39 C40 C41 . -2.5(6)
C38 C39 C40 C43 . 171.8(4)
C39 C40 C41 C42 . 3.2(6)
C43 C40 C41 C42 . -171.0(3)
C40 C41 C42 C37 . -0.7(6)
C38 C37 C42 C41 . -2.6(5)
C36 C37 C42 C41 . 173.9(3)
C39 C40 C43 O8 . 8.3(6)
C41 C40 C43 O8 . -177.6(4)
C39 C40 C43 O7 . -166.1(4)
C41 C40 C43 O7 . 8.0(6)
C35 C34 C44 C48 . -153.3(3)
C33 C34 C44 C48 . 26.3(5)
C35 C34 C44 C45 . 23.9(5)
C33 C34 C44 C45 . -156.5(3)
C48 C44 C45 C46 . 0.4(5)
C34 C44 C45 C46 . -177.0(3)
C44 C45 C46 N4 . -0.2(6)
N4 C47 C48 C44 . 0.1(6)
C45 C44 C48 C47 . -0.3(5)
C34 C44 C48 C47 . 177.0(3)
C11 C12 N1 C8 . 0.1(5)
C13 C12 N1 C8 . -179.1(3)
C9 C8 N1 C12 . -0.1(5)
C5 C8 N1 C12 . -180.0(3)
C21 C22 N2 C23 . 1.3(6)
C24 C23 N2 C22 . 0.0(6)
C35 C36 N3 C32 . 1.4(5)
C37 C36 N3 C32 . 178.7(3)
C33 C32 N3 C36 . -0.4(5)
C29 C32 N3 C36 . 179.3(3)
C45 C46 N4 C47 . 0.0(5)
C45 C46 N4 Mn1 . -178.9(3)
C48 C47 N4 C46 . 0.1(6)
C48 C47 N4 Mn1 . 178.9(3)
O1 C1 O2 Mn1 . 33.0(6)
C2 C1 O2 Mn1 . -147.3(3)
O3 C19 O4 Mn1 6_545 -88.5(9)
C16 C19 O4 Mn1 6_545 94.1(8)
O6 C25 O5 Mn1 8_556 -6.6(4)
C26 C25 O5 Mn1 8_556 172.2(3)
O5 C25 O6 Mn1 8_556 7.0(4)
C26 C25 O6 Mn1 8_556 -171.7(3)
O8 C43 O7 Mn1 3_545 -3.5(6)
C40 C43 O7 Mn1 3_545 170.8(3)
O7 C43 O8 Mn1 3_545 3.1(5)
C40 C43 O8 Mn1 3_545 -171.2(3)
C46 N4 Mn1 O4 6_546 29.1(3)
C47 N4 Mn1 O4 6_546 -149.7(3)
C46 N4 Mn1 O7 3_455 116.5(3)
C47 N4 Mn1 O7 3_455 -62.3(3)
C46 N4 Mn1 O6 8_455 -130.6(3)
C47 N4 Mn1 O6 8_455 50.6(3)
C46 N4 Mn1 O5 8_455 -87.9(3)
C47 N4 Mn1 O5 8_455 93.3(3)
C46 N4 Mn1 O2 . -49.5(3)
C47 N4 Mn1 O2 . 131.7(3)
C46 N4 Mn1 O8 3_455 155.6(3)
C47 N4 Mn1 O8 3_455 -23.2(3)
C46 N4 Mn1 C25 8_455 -119.0(3)
C47 N4 Mn1 C25 8_455 62.3(3)
C1 O2 Mn1 O4 6_546 61.8(3)
C1 O2 Mn1 O7 3_455 7.9(5)
C1 O2 Mn1 N4 . 159.3(3)
C1 O2 Mn1 O6 8_455 -95.9(3)
C1 O2 Mn1 O5 8_455 -39.0(3)
C1 O2 Mn1 O8 3_455 -145.8(3)
C1 O2 Mn1 C25 8_455 -68.1(3)
